data_7028033
loop_
_publ_author_name
'Bernhardt, Paul V.'
'Sharpe, Philip C.'

_publ_section_title
;
 A novel tricopper(II) complex of a polyamine alcohol&#x200A;&#x2020;
;
_journal_issue 7
_journal_name_full 'Journal of the Chemical Society, Dalton Transactions'
_journal_page_first 1087
_journal_paper_doi 10.1039/a800297e
_journal_year 1998
_chemical_formula_sum 'C15 H38 Cl4 Cu3 N6 O13'
_chemical_formula_weight 842.93
_chemical_name_systematic
; 
 ? 
;
_space_group_IT_number 15
_symmetry_cell_setting monoclinic
_symmetry_space_group_name_Hall '-C 2yc'
_symmetry_space_group_name_H-M 'C 1 2/c 1'
_atom_sites_solution_hydrogens geom
_atom_sites_solution_primary direct
_atom_sites_solution_secondary difmap
_audit_creation_method SHELXL
_cell_angle_alpha 90.00
_cell_angle_beta 101.43(2)
_cell_angle_gamma 90.00
_cell_formula_units_Z 8
_cell_length_a 21.480(10)
_cell_length_b 11.710(3)
_cell_length_c 25.590(10)
_cell_measurement_reflns_used 25
_cell_measurement_temperature 293(2)
_cell_measurement_theta_max 12
_cell_measurement_theta_min 10
_cell_volume 6309(4)
_computing_cell_refinement CAD4
_computing_data_collection CAD4
_computing_data_reduction XTAL
_computing_molecular_graphics PLATON
_computing_publication_material SHELXL-93
_computing_structure_refinement 'SHELXL-93 (Sheldrick, 1993)'
_computing_structure_solution 'SHELXS-86 (Sheldrick, 1990)'
_diffrn_ambient_temperature 293(2)
_diffrn_measurement_device 'ENRAF-NONIUS CAD4'
_diffrn_measurement_method 'omega-2 theta scans'
_diffrn_radiation_monochromator graphite
_diffrn_radiation_source 'fine-focus sealed tube'
_diffrn_radiation_type MoK\a
_diffrn_radiation_wavelength 0.71073
_diffrn_reflns_av_R_equivalents 0.0252
_diffrn_reflns_av_sigmaI/netI 0.0627
_diffrn_reflns_limit_h_max 25
_diffrn_reflns_limit_h_min 0
_diffrn_reflns_limit_k_max 13
_diffrn_reflns_limit_k_min 0
_diffrn_reflns_limit_l_max 29
_diffrn_reflns_limit_l_min -30
_diffrn_reflns_number 5711
_diffrn_reflns_theta_max 24.99
_diffrn_reflns_theta_min 1.62
_diffrn_standards_interval_count 250
_diffrn_standards_number 3
_exptl_absorpt_coefficient_mu 2.408
_exptl_absorpt_correction_T_max 1.00
_exptl_absorpt_correction_T_min 0.79
_exptl_absorpt_correction_type empirical
_exptl_crystal_colour blue
_exptl_crystal_density_diffrn 1.775
_exptl_crystal_description prism
_exptl_crystal_F_000 3432
_exptl_crystal_size_max 0.6
_exptl_crystal_size_mid 0.6
_exptl_crystal_size_min 0.5
_refine_diff_density_max 1.013
_refine_diff_density_min -0.568
_refine_diff_density_rms 0.128
_refine_ls_extinction_method none
_refine_ls_goodness_of_fit_all 1.067
_refine_ls_goodness_of_fit_obs 1.180
_refine_ls_matrix_type full
_refine_ls_number_parameters 370
_refine_ls_number_reflns 5555
_refine_ls_number_restraints 0
_refine_ls_restrained_S_all 1.067
_refine_ls_restrained_S_obs 1.180
_refine_ls_R_factor_all 0.1318
_refine_ls_R_factor_obs 0.0678
_refine_ls_shift/esd_max 0.000
_refine_ls_shift/esd_mean 0.000
_refine_ls_structure_factor_coef Fsqd
_refine_ls_weighting_details 'w=1/[\s^2^(Fo^2^)+(0.1082P)^2^+15.2446P] where P=(Fo^2^+2Fc^2^)/3'
_refine_ls_weighting_scheme calc
_refine_ls_wR_factor_all 0.2124
_refine_ls_wR_factor_obs 0.1724
_reflns_number_observed 3109
_reflns_number_total 5555
_reflns_observed_criterion >2sigma(I)
_cod_data_source_file e800297sup1.cif
_cod_data_source_block 1224ps17
_cod_depositor_comments
;
The following automatic conversions were performed:

'_refine_ls_weighting_scheme' value 'calc
w=1/[\s^2^(Fo^2^)+(0.1082P)^2^+15.2446P] where P=(Fo^2^+2Fc^2^)/3'
was changed to 'calc'. New tag '_refine_ls_weighting_details' was
created. The value of the new tag was set to
'w=1/[\s^2^(Fo^2^)+(0.1082P)^2^+15.2446P] where P=(Fo^2^+2Fc^2^)/3'.

Automatic conversion script
Id: cif_fix_values 3143 2015-03-26 13:38:13Z robertas 
;
_cod_original_cell_volume 6309.0(42)
_cod_original_sg_symbol_H-M C2/c
_cod_database_code 7028033

loop_
_symmetry_equiv_pos_as_xyz
'x, y, z'
'-x, y, -z+1/2'
'x+1/2, y+1/2, z'
'-x+1/2, y+1/2, -z+1/2'
'-x, -y, -z'
'x, -y, z-1/2'
'-x+1/2, -y+1/2, -z'
'x+1/2, -y+1/2, z-1/2'

loop_
_atom_site_aniso_label
_atom_site_aniso_U_11
_atom_site_aniso_U_22
_atom_site_aniso_U_33
_atom_site_aniso_U_23
_atom_site_aniso_U_13
_atom_site_aniso_U_12
Cu1 0.0529(6) 0.0602(7) 0.0493(6) -0.0045(5) 0.0039(5) 0.0101(5)
Cu2 0.0655(7) 0.0576(7) 0.0466(6) 0.0004(5) 0.0031(5) 0.0163(6)
Cu3 0.0596(7) 0.0612(7) 0.0384(6) -0.0037(5) 0.0026(5) 0.0069(6)
Cl1 0.0603(13) 0.0674(14) 0.0361(10) 0.0009(10) 0.0082(9) 0.0014(11)
Cl2 0.069(2) 0.099(2) 0.0430(12) -0.0109(13) 0.0176(11) -0.0051(14)
O1 0.060(4) 0.055(4) 0.057(4) -0.006(3) 0.001(3) 0.011(3)
O2 0.077(5) 0.109(6) 0.074(5) 0.016(4) 0.018(4) 0.028(5)
O3 0.062(4) 0.065(4) 0.040(3) -0.002(3) -0.005(3) 0.018(3)
N1 0.065(5) 0.071(5) 0.057(5) 0.004(4) 0.002(4) 0.025(4)
N2 0.066(5) 0.068(5) 0.064(5) 0.002(4) 0.015(4) 0.001(4)
N3 0.094(7) 0.059(5) 0.069(6) -0.001(4) 0.008(5) 0.017(5)
N4 0.072(6) 0.073(6) 0.065(5) 0.013(5) 0.002(4) 0.030(5)
N5 0.052(4) 0.083(6) 0.039(4) 0.002(4) 0.007(3) 0.000(4)
N6 0.077(6) 0.061(5) 0.057(5) -0.002(4) 0.013(4) 0.010(4)
C1 0.054(6) 0.111(10) 0.067(7) 0.006(6) 0.018(5) 0.019(6)
C2 0.051(6) 0.106(9) 0.063(6) -0.001(6) 0.005(5) 0.002(6)
C3 0.064(6) 0.072(7) 0.065(6) -0.006(5) 0.004(5) -0.014(5)
C4 0.068(6) 0.060(6) 0.059(6) -0.001(5) 0.009(5) 0.002(5)
C5 0.081(8) 0.064(7) 0.075(7) -0.005(5) 0.007(6) -0.004(6)
C6 0.147(12) 0.063(7) 0.086(9) 0.019(7) 0.015(8) 0.025(8)
C7 0.118(10) 0.082(8) 0.065(7) 0.012(6) 0.003(7) 0.028(8)
C8 0.116(11) 0.087(9) 0.087(9) -0.006(7) 0.029(8) 0.042(8)
C9 0.082(8) 0.114(10) 0.083(8) -0.014(8) 0.022(7) 0.042(8)
C10 0.094(8) 0.077(8) 0.080(8) 0.001(6) -0.008(6) 0.035(7)
C11 0.081(8) 0.094(8) 0.059(7) 0.005(6) -0.007(6) 0.020(7)
C12 0.067(6) 0.079(7) 0.048(5) 0.006(5) -0.007(5) 0.017(6)
C13 0.065(6) 0.096(8) 0.043(5) 0.000(5) -0.002(5) 0.004(6)
C14 0.065(6) 0.072(7) 0.058(6) -0.019(5) 0.011(5) -0.014(5)
C15 0.077(7) 0.072(7) 0.070(7) -0.017(6) 0.024(6) 0.001(6)
Cl3 0.080(2) 0.087(2) 0.075(2) -0.003(2) 0.008(2) -0.008(2)
O4 0.257(16) 0.098(8) 0.230(16) -0.008(9) 0.127(13) 0.011(9)
O5 0.291(19) 0.238(16) 0.126(11) -0.020(10) -0.098(12) 0.069(15)
O6 0.110(9) 0.355(23) 0.202(15) -0.036(14) 0.074(10) -0.067(12)
O7 0.176(10) 0.104(7) 0.126(9) -0.019(6) 0.052(8) 0.007(7)
Cl4 0.122(3) 0.087(2) 0.096(2) 0.014(2) 0.035(2) 0.011(2)
O8 0.150(10) 0.102(8) 0.249(16) 0.010(9) 0.099(10) -0.012(7)
O9 0.289(18) 0.233(15) 0.068(7) 0.003(8) 0.024(9) 0.010(14)
O10 0.102(7) 0.138(8) 0.102(7) 0.007(6) 0.023(5) 0.018(6)
O11 0.157(10) 0.084(7) 0.203(12) 0.048(7) 0.079(9) 0.031(6)
O12 0.118(8) 0.112(8) 0.198(13) -0.006(8) 0.018(8) -0.001(6)

loop_
_atom_site_label
_atom_site_type_symbol
_atom_site_fract_x
_atom_site_fract_y
_atom_site_fract_z
_atom_site_U_iso_or_equiv
_atom_site_thermal_displace_type
_atom_site_occupancy
_atom_site_calc_flag
_atom_site_refinement_flags
Cu1 Cu -0.04273(5) -0.04768(10) 0.06639(4) 0.0549(3) Uani 1 d .
Cu2 Cu 0.08966(5) -0.21570(10) 0.11407(4) 0.0577(4) Uani 1 d .
Cu3 Cu 0.07429(5) 0.06106(10) 0.15875(4) 0.0540(3) Uani 1 d .
Cl1 Cl 0.04664(11) 0.0652(2) 0.06584(8) 0.0548(6) Uani 1 d .
Cl2 Cl -0.04050(12) 0.0038(3) 0.16729(9) 0.0696(7) Uani 1 d .
O1 O 0.0067(3) -0.1827(5) 0.0748(2) 0.059(2) Uani 1 d .
O2 O 0.1645(4) -0.2190(7) 0.0598(3) 0.086(2) Uani 1 d .
H2A H 0.1987(4) -0.1648(7) 0.0709(3) 0.129 Uiso 1 d R
O3 O 0.1115(3) -0.0873(5) 0.1593(2) 0.058(2) Uani 1 d .
N1 N -0.1050(4) 0.0723(7) 0.0388(3) 0.066(2) Uani 1 d .
H1A H -0.0995(4) 0.1334(7) 0.0606(3) 0.079 Uiso 1 d R
H1B H -0.1007(4) 0.0947(7) 0.0061(3) 0.079 Uiso 1 d R
N2 N -0.1172(4) -0.1555(7) 0.0539(3) 0.066(2) Uani 1 d .
H2 H -0.1293(4) -0.1684(7) 0.0855(3) 0.079 Uiso 1 d R
N3 N 0.0732(5) -0.3767(7) 0.0854(4) 0.075(2) Uani 1 d .
N4 N 0.1615(4) -0.2974(8) 0.1644(3) 0.072(2) Uani 1 d .
N5 N 0.1142(3) 0.0637(7) 0.2362(3) 0.058(2) Uani 1 d .
H5 H 0.0843(3) 0.0442(7) 0.2554(3) 0.070 Uiso 1 d R
N6 N 0.0682(4) 0.2283(7) 0.1655(3) 0.065(2) Uani 1 d .
H6A H 0.0954(4) 0.2629(7) 0.1480(3) 0.078 Uiso 1 d R
H6B H 0.0285(4) 0.2512(7) 0.1510(3) 0.078 Uiso 1 d R
C1 C -0.1696(5) 0.0220(11) 0.0367(5) 0.076(3) Uani 1 d .
H1C H -0.1797(5) 0.0225(11) 0.0720(5) 0.092 Uiso 1 d R
H1D H -0.2016(5) 0.0663(11) 0.0131(5) 0.092 Uiso 1 d R
C2 C -0.1692(5) -0.0975(10) 0.0177(4) 0.074(3) Uani 1 d .
H2C H -0.1624(5) -0.0990(10) -0.0186(4) 0.089 Uiso 1 d R
H2D H -0.2093(5) -0.1347(10) 0.0187(4) 0.089 Uiso 1 d R
C3 C -0.0933(5) -0.2635(9) 0.0355(4) 0.068(3) Uani 1 d .
H3A H -0.0874(5) -0.2563(9) -0.0009(4) 0.082 Uiso 1 d R
H3B H -0.1228(5) -0.3254(9) 0.0373(4) 0.082 Uiso 1 d R
C4 C -0.0297(5) -0.2842(8) 0.0719(4) 0.063(3) Uani 1 d .
H4 H -0.0369(5) -0.3034(8) 0.1076(4) 0.076 Uiso 1 d R
C5 C 0.0081(5) -0.3765(9) 0.0525(4) 0.074(3) Uani 1 d .
H5A H -0.0114(5) -0.4504(9) 0.0553(4) 0.089 Uiso 1 d R
H5B H 0.0096(5) -0.3634(9) 0.0154(4) 0.089 Uiso 1 d R
C6 C 0.0792(7) -0.4454(10) 0.1354(5) 0.099(4) Uani 1 d .
H6C H 0.0943(7) -0.5216(10) 0.1297(5) 0.119 Uiso 1 d R
H6D H 0.0376(7) -0.4528(10) 0.1444(5) 0.119 Uiso 1 d R
C7 C 0.1246(6) -0.3896(11) 0.1825(5) 0.090(4) Uani 1 d .
H7A H 0.1003(6) -0.3583(11) 0.2073(5) 0.109 Uiso 1 d R
H7B H 0.1529(6) -0.4474(11) 0.2012(5) 0.109 Uiso 1 d R
C8 C 0.1237(7) -0.4061(11) 0.0557(5) 0.096(4) Uani 1 d .
H8A H 0.1081(7) -0.3916(11) 0.0181(5) 0.115 Uiso 1 d R
H8B H 0.1339(7) -0.4866(11) 0.0601(5) 0.115 Uiso 1 d R
C9 C 0.1823(6) -0.3351(12) 0.0743(5) 0.092(4) Uani 1 d .
H9 H 0.2152(6) -0.3587(12) 0.0549(5) 0.111 Uiso 1 d R
C10 C 0.2093(6) -0.3398(10) 0.1336(5) 0.087(4) Uani 1 d .
H10A H 0.2205(6) -0.4181(10) 0.1438(5) 0.104 Uiso 1 d R
H10B H 0.2475(6) -0.2938(10) 0.1420(5) 0.104 Uiso 1 d R
C11 C 0.1874(5) -0.2145(10) 0.2074(4) 0.080(3) Uani 1 d .
H11A H 0.2248(5) -0.1776(10) 0.1992(4) 0.097 Uiso 1 d R
H11B H 0.1997(5) -0.2541(10) 0.2411(4) 0.097 Uiso 1 d R
C12 C 0.1378(5) -0.1245(9) 0.2113(4) 0.067(3) Uani 1 d .
H12 H 0.1045(5) -0.1596(9) 0.2271(4) 0.081 Uiso 1 d R
C13 C 0.1639(5) -0.0228(9) 0.2437(4) 0.070(3) Uani 1 d .
H13A H 0.1754(5) -0.0435(9) 0.2811(4) 0.084 Uiso 1 d R
H13B H 0.2016(5) 0.0054(9) 0.2324(4) 0.084 Uiso 1 d R
C14 C 0.1355(5) 0.1809(8) 0.2509(4) 0.065(3) Uani 1 d .
H14A H 0.1748(5) 0.1966(8) 0.2389(4) 0.078 Uiso 1 d R
H14B H 0.1428(5) 0.1909(8) 0.2892(4) 0.078 Uiso 1 d R
C15 C 0.0836(5) 0.2599(9) 0.2229(4) 0.071(3) Uani 1 d .
H15A H 0.0463(5) 0.2516(9) 0.2386(4) 0.086 Uiso 1 d R
H15B H 0.0977(5) 0.3387(9) 0.2269(4) 0.086 Uiso 1 d R
Cl3 Cl 0.22929(15) 0.2842(3) 0.12900(12) 0.0814(8) Uani 1 d .
O4 O 0.2143(8) 0.1740(10) 0.1420(6) 0.184(6) Uani 1 d .
O5 O 0.1951(9) 0.3153(15) 0.0815(6) 0.238(9) Uani 1 d .
O6 O 0.2907(6) 0.2984(17) 0.1333(6) 0.216(8) Uani 1 d .
O7 O 0.2070(6) 0.3511(8) 0.1683(4) 0.132(4) Uani 1 d .
Cl4 Cl -0.0978(2) 0.3630(3) 0.11017(15) 0.0998(10) Uani 1 d .
O8 O -0.1457(6) 0.2802(9) 0.1058(6) 0.158(5) Uani 1 d .
O9 O -0.0673(8) 0.3750(14) 0.1644(4) 0.198(6) Uani 1 d .
O10 O -0.0506(4) 0.3280(9) 0.0815(4) 0.113(3) Uani 1 d .
O11 O -0.1259(5) 0.4654(8) 0.0882(5) 0.142(4) Uani 1 d .
O12 O 0.2418(5) -0.0464(9) 0.1021(6) 0.144(4) Uani 1 d .
O13A O -0.0168(12) -0.2550(23) 0.2061(10) 0.176(12) Uiso 0.55(3) d P
O13B O -0.1240(26) -0.4010(44) 0.1936(23) 0.296(28) Uiso 0.45(3) d P

loop_
_atom_type_symbol
_atom_type_description
_atom_type_scat_dispersion_real
_atom_type_scat_dispersion_imag
_atom_type_scat_source
C C 0.0033 0.0016 'International Tables Vol C Tables 4.2.6.8 and 6.1.1.4'
H H 0.0000 0.0000 'International Tables Vol C Tables 4.2.6.8 and 6.1.1.4'
N N 0.0061 0.0033 'International Tables Vol C Tables 4.2.6.8 and 6.1.1.4'
O O 0.0106 0.0060 'International Tables Vol C Tables 4.2.6.8 and 6.1.1.4'
Cu Cu 0.3201 1.2651 'International Tables Vol C Tables 4.2.6.8 and 6.1.1.4'
Cl Cl 0.1484 0.1585 'International Tables Vol C Tables 4.2.6.8 and 6.1.1.4'

loop_
_geom_angle_atom_site_label_1
_geom_angle_atom_site_label_2
_geom_angle_atom_site_label_3
_geom_angle
O1 Cu1 N1 164.1(3)
O1 Cu1 N2 84.5(3)
N1 Cu1 N2 85.9(3)
O1 Cu1 Cl1 91.7(2)
N1 Cu1 Cl1 95.4(3)
N2 Cu1 Cl1 169.5(3)
O1 Cu1 Cl2 100.2(2)
N1 Cu1 Cl2 93.8(3)
N2 Cu1 Cl2 99.1(3)
Cl1 Cu1 Cl2 91.21(9)
O3 Cu2 O1 104.7(2)
O3 Cu2 N3 163.9(3)
O1 Cu2 N3 85.4(3)
O3 Cu2 N4 85.5(3)
O1 Cu2 N4 159.9(4)
N3 Cu2 N4 81.3(4)
O3 Cu2 O2 105.1(3)
O1 Cu2 O2 112.0(3)
N3 Cu2 O2 82.0(4)
N4 Cu2 O2 81.0(3)
O3 Cu3 N6 159.6(3)
O3 Cu3 N5 84.9(3)
N6 Cu3 N5 85.4(3)
O3 Cu3 Cl1 92.7(2)
N6 Cu3 Cl1 93.5(2)
N5 Cu3 Cl1 169.4(2)
O3 Cu3 Cl2 99.6(2)
N6 Cu3 Cl2 99.6(3)
N5 Cu3 Cl2 98.5(2)
Cl1 Cu3 Cl2 92.10(9)
Cu1 Cl1 Cu3 91.48(9)
Cu3 Cl2 Cu1 79.11(7)
C4 O1 Cu1 113.7(5)
C4 O1 Cu2 107.9(5)
Cu1 O1 Cu2 132.5(3)
C9 O2 Cu2 92.4(6)
C12 O3 Cu2 109.6(6)
C12 O3 Cu3 112.1(5)
Cu2 O3 Cu3 131.6(3)
C1 N1 Cu1 106.9(6)
C2 N2 C3 117.7(8)
C2 N2 Cu1 106.9(6)
C3 N2 Cu1 105.8(6)
C5 N3 C8 114.4(9)
C5 N3 C6 113.5(10)
C8 N3 C6 111.4(9)
C5 N3 Cu2 106.4(6)
C8 N3 Cu2 107.9(8)
C6 N3 Cu2 102.2(7)
C7 N4 C11 113.1(9)
C7 N4 C10 113.1(9)
C11 N4 C10 114.2(9)
C7 N4 Cu2 99.0(6)
C11 N4 Cu2 106.6(6)
C10 N4 Cu2 109.6(6)
C13 N5 C14 115.6(7)
C13 N5 Cu3 106.2(5)
C14 N5 Cu3 108.5(6)
C15 N6 Cu3 109.2(6)
C2 C1 N1 108.6(8)
N2 C2 C1 106.5(9)
N2 C3 C4 105.7(8)
O1 C4 C5 107.1(8)
O1 C4 C3 108.7(8)
C5 C4 C3 113.3(9)
N3 C5 C4 109.0(8)
N3 C6 C7 112.1(10)
N4 C7 C6 111.3(10)
N3 C8 C9 111.2(10)
O2 C9 C8 106.1(10)
O2 C9 C10 108.8(10)
C8 C9 C10 115.2(12)
N4 C10 C9 110.4(9)
N4 C11 C12 109.7(8)
O3 C12 C13 108.4(8)
O3 C12 C11 107.9(8)
C13 C12 C11 113.5(8)
N5 C13 C12 107.2(8)
N5 C14 C15 106.6(8)
N6 C15 C14 108.3(8)
O6 Cl3 O5 113.8(12)
O6 Cl3 O4 112.0(11)
O5 Cl3 O4 111.0(11)
O6 Cl3 O7 110.1(9)
O5 Cl3 O7 106.8(9)
O4 Cl3 O7 102.4(7)
O8 Cl4 O11 107.9(8)
O8 Cl4 O9 109.5(9)
O11 Cl4 O9 112.6(9)
O8 Cl4 O10 110.3(7)
O11 Cl4 O10 109.4(7)
O9 Cl4 O10 107.2(8)

loop_
_geom_bond_atom_site_label_1
_geom_bond_atom_site_label_2
_geom_bond_distance
Cu1 O1 1.894(6)
Cu1 N1 1.972(7)
Cu1 N2 2.013(8)
Cu1 Cl1 2.333(3)
Cu1 Cl2 2.642(3)
Cu2 O3 1.898(6)
Cu2 O1 1.903(6)
Cu2 N3 2.028(9)
Cu2 N4 2.042(8)
Cu2 O2 2.323(7)
Cu3 O3 1.911(6)
Cu3 N6 1.973(8)
Cu3 N5 1.999(7)
Cu3 Cl1 2.334(2)
Cu3 Cl2 2.606(3)
O1 C4 1.417(11)
O2 C9 1.440(14)
O3 C12 1.408(11)
N1 C1 1.499(13)
N2 C2 1.469(12)
N2 C3 1.475(13)
N3 C5 1.482(13)
N3 C8 1.483(15)
N3 C6 1.496(15)
N4 C7 1.467(15)
N4 C11 1.490(13)
N4 C10 1.497(14)
N5 C13 1.457(12)
N5 C14 1.472(12)
N6 C15 1.486(12)
C1 C2 1.48(2)
C3 C4 1.513(13)
C4 C5 1.495(14)
C6 C7 1.54(2)
C8 C9 1.51(2)
C9 C10 1.52(2)
C11 C12 1.517(14)
C12 C13 1.496(14)
C14 C15 1.515(14)
Cl3 O6 1.312(11)
Cl3 O5 1.339(13)
Cl3 O4 1.387(12)
Cl3 O7 1.431(10)
Cl4 O8 1.403(11)
Cl4 O11 1.407(10)
Cl4 O9 1.420(12)
Cl4 O10 1.423(10)
